data_2210972
loop_
_publ_author_name
'Xu, Jun'

_publ_section_title
;
 Methyl [(4-nitrophenyl)hydrazono]acetate
;
_journal_coeditor_code DN2081
_journal_issue 11
_journal_name_full 'Acta Crystallographica Section E'
_journal_page_first o5317
_journal_page_last o5318
_journal_paper_doi 10.1107/S1600536806044552
_journal_volume 62
_journal_year 2006
_chemical_formula_iupac 'C9 H9 N3 O4'
_chemical_formula_moiety 'C9 H9 N3 O4'
_chemical_formula_sum 'C9 H9 N3 O4'
_chemical_formula_weight 223.19
_chemical_name_systematic
;
Methyl [(4-nitrophenyl)hydrazono]acetate
;
_space_group_IT_number 10
_symmetry_cell_setting monoclinic
_symmetry_space_group_name_Hall '-P 2y'
_symmetry_space_group_name_H-M 'P 1 2/m 1'
_atom_sites_solution_hydrogens geom
_atom_sites_solution_primary direct
_atom_sites_solution_secondary difmap
_cell_angle_alpha 90.00
_cell_angle_beta 95.03(3)
_cell_angle_gamma 90.00
_cell_formula_units_Z 4
_cell_length_a 6.164(12)
_cell_length_b 6.402(12)
_cell_length_c 28.10(5)
_cell_measurement_reflns_used 926
_cell_measurement_temperature 291(2)
_cell_measurement_theta_max 22.73
_cell_measurement_theta_min 2.91
_cell_volume 1105(4)
_computing_cell_refinement SMART
_computing_data_collection 'SMART (Bruker, 2000)'
_computing_data_reduction 'SAINT (Bruker, 2000)'
_computing_molecular_graphics SHELXTL
_computing_publication_material SHELXTL
_computing_structure_refinement 'SHELXL97 (Sheldrick, 1997)'
_computing_structure_solution 'SHELXS97 (Sheldrick, 1997)'
_diffrn_ambient_temperature 291(2)
_diffrn_measured_fraction_theta_full 1.000
_diffrn_measured_fraction_theta_max 1.000
_diffrn_measurement_device_type 'Bruker SMART APEX CCD'
_diffrn_measurement_method '\f and \w'
_diffrn_radiation_monochromator graphite
_diffrn_radiation_source 'sealed tube'
_diffrn_radiation_type MoK\a
_diffrn_radiation_wavelength 0.71073
_diffrn_reflns_av_R_equivalents 0.0329
_diffrn_reflns_av_sigmaI/netI 0.0324
_diffrn_reflns_limit_h_max 7
_diffrn_reflns_limit_h_min -7
_diffrn_reflns_limit_k_max 7
_diffrn_reflns_limit_k_min -7
_diffrn_reflns_limit_l_max 34
_diffrn_reflns_limit_l_min -23
_diffrn_reflns_number 8214
_diffrn_reflns_theta_full 25.50
_diffrn_reflns_theta_max 25.50
_diffrn_reflns_theta_min 0.73
_exptl_absorpt_coefficient_mu 0.108
_exptl_absorpt_correction_T_max 0.98
_exptl_absorpt_correction_T_min 0.97
_exptl_absorpt_correction_type multi-scan
_exptl_absorpt_process_details '(SADABS; Bruker, 2000)'
_exptl_crystal_colour brown
_exptl_crystal_density_diffrn 1.342
_exptl_crystal_density_method 'not measured'
_exptl_crystal_description block
_exptl_crystal_F_000 464
_exptl_crystal_size_max 0.28
_exptl_crystal_size_mid 0.26
_exptl_crystal_size_min 0.16
_refine_diff_density_max 0.151
_refine_diff_density_min -0.200
_refine_ls_extinction_method none
_refine_ls_goodness_of_fit_ref 1.052
_refine_ls_hydrogen_treatment constr
_refine_ls_matrix_type full
_refine_ls_number_parameters 195
_refine_ls_number_reflns 2266
_refine_ls_number_restraints 0
_refine_ls_restrained_S_all 1.052
_refine_ls_R_factor_all 0.0894
_refine_ls_R_factor_gt 0.0598
_refine_ls_shift/su_max 0.000
_refine_ls_shift/su_mean 0.000
_refine_ls_structure_factor_coef Fsqd
_refine_ls_weighting_details 'calc w=1/[\s^2^(Fo^2^)+(0.0176P)^2^] where P=(Fo^2^+2Fc^2^)/3'
_refine_ls_weighting_scheme calc
_refine_ls_wR_factor_gt 0.0598
_refine_ls_wR_factor_ref 0.0633
_reflns_number_gt 1182
_reflns_number_total 2266
_reflns_threshold_expression I>2\s(I)
_cod_data_source_file dn2081.cif
_cod_data_source_block I
_cod_depositor_comments
;
The following automatic conversions were performed:
'_symmetry_cell_setting' value 'Monoclinic' changed to 'monoclinic'
according to '/home/saulius/struct/CIF-dictionaries/cif_core.dic'
dictionary named 'cif_core.dic' version 2.4.1 from 2010-06-29.

Automatic conversion script
Id: cif_fix_enum 1527 2010-12-29 10:47:43Z saulius 

The following automatic conversions were performed:

'_symmetry_cell_setting' value 'Monoclinic' changed to 'monoclinic'
according to /home/saulius/struct/CIF-dictionaries/cif_core.dic
dictionary named 'cif_core.dic' version 2.4.1 from 2010-06-29.

Automatic conversion script
Id: cif_fix_values 1715 2011-07-08 13:25:40Z adriana 
;
_cod_original_sg_symbol_H-M 'P 2/m'
_cod_database_code 2210972
_cod_database_fobs_code 2210972

loop_
_symmetry_equiv_pos_as_xyz
'x, y, z'
'-x, y, -z'
'-x, -y, -z'
'x, -y, z'

loop_
_atom_site_type_symbol
_atom_site_label
_atom_site_fract_x
_atom_site_fract_y
_atom_site_fract_z
_atom_site_U_iso_or_equiv
_atom_site_adp_type
_atom_site_calc_flag
_atom_site_refinement_flags
_atom_site_occupancy
C C1 0.6584(5) 0.0000 0.23454(11) 0.0595(8) Uani d S 1
C C2 0.8154(5) 0.0000 0.20097(11) 0.0653(9) Uani d S 1
H H2 0.9632 0.0000 0.2110 0.078 Uiso calc SR 1
C C3 0.7448(4) 0.0000 0.15247(10) 0.0551(7) Uani d S 1
H H3 0.8481 0.0000 0.1303 0.066 Uiso calc SR 1
C C4 0.5301(5) 0.0000 0.13652(11) 0.0563(8) Uani d S 1
C C5 0.3824(5) 0.0000 0.16896(10) 0.0605(8) Uani d S 1
H H5 0.2357 0.0000 0.1579 0.073 Uiso calc SR 1
C C6 0.4351(5) 0.0000 0.21763(11) 0.0581(8) Uani d S 1
H H6 0.3272 0.0000 0.2388 0.070 Uiso calc SR 1
C C7 0.6402(5) 0.0000 0.36304(13) 0.0738(9) Uani d S 1
H H7 0.5380 0.0000 0.3855 0.089 Uiso calc SR 1
C C8 0.8696(5) 0.0000 0.37753(12) 0.0617(8) Uani d S 1
C C9 0.7994(5) 0.0000 0.45966(11) 0.0661(8) Uani d S 1
H H9A 0.8733 -0.0249 0.4906 0.099 Uiso calc PR 0.50
H H9B 0.6937 -0.1081 0.4524 0.099 Uiso calc PR 0.50
H H9C 0.7273 0.1330 0.4595 0.099 Uiso calc PR 0.50
C C10 0.7956(5) 0.5000 0.27508(13) 0.0643(8) Uani d S 1
C C11 0.6380(5) 0.5000 0.30544(11) 0.0603(8) Uani d S 1
H H11 0.4923 0.5000 0.2936 0.072 Uiso calc SR 1
C C12 0.6945(4) 0.5000 0.35495(10) 0.0598(8) Uani d S 1
H H12 0.5872 0.5000 0.3762 0.072 Uiso calc SR 1
C C13 0.9132(5) 0.5000 0.37152(11) 0.0584(8) Uani d S 1
C C14 1.0704(4) 0.5000 0.33891(10) 0.0544(7) Uani d S 1
H H14 1.2174 0.5000 0.3498 0.065 Uiso calc SR 1
C C15 1.0110(5) 0.5000 0.29224(11) 0.0623(8) Uani d S 1
H H15 1.1177 0.5000 0.2708 0.075 Uiso calc SR 1
C C16 0.8234(4) 0.5000 0.14799(10) 0.0471(6) Uani d S 1
H H16 0.9311 0.5000 0.1268 0.057 Uiso calc SR 1
C C17 0.5866(4) 0.5000 0.12808(12) 0.0573(7) Uani d S 1
C C18 0.6680(4) 0.5000 0.04677(10) 0.0602(8) Uani d S 1
H H18A 0.7652 0.3831 0.0513 0.090 Uiso calc PR 0.50
H H18B 0.7506 0.6273 0.0484 0.090 Uiso calc PR 0.50
H H18C 0.5872 0.4896 0.0161 0.090 Uiso calc PR 0.50
N N1 0.4597(4) 0.0000 0.08531(9) 0.0597(6) Uani d S 1
N N2 0.7204(4) 0.0000 0.28354(9) 0.0612(7) Uani d S 1
H H2A 0.8562 0.0000 0.2936 0.073 Uiso calc SR 1
N N3 0.5751(4) 0.0000 0.31357(10) 0.0674(7) Uani d S 1
N N4 0.9746(4) 0.5000 0.42269(9) 0.0517(6) Uani d S 1
N N5 0.7341(4) 0.5000 0.22412(10) 0.0631(7) Uani d S 1
H H5A 0.5989 0.5000 0.2136 0.076 Uiso calc SR 1
N N6 0.8827(4) 0.5000 0.19483(9) 0.0600(6) Uani d S 1
O O1 0.2737(3) 0.0000 0.07177(6) 0.0591(5) Uani d S 1
O O2 0.5977(3) 0.0000 0.05447(8) 0.0684(6) Uani d S 1
O O3 1.0128(3) 0.0000 0.35034(7) 0.0501(5) Uani d S 1
O O4 0.9481(3) 0.0000 0.42590(8) 0.0650(6) Uani d S 1
O O5 1.1650(3) 0.5000 0.44053(6) 0.0538(5) Uani d S 1
O O6 0.8339(3) 0.5000 0.45314(6) 0.0508(5) Uani d S 1
O O7 0.4506(3) 0.5000 0.15693(7) 0.0679(6) Uani d S 1
O O8 0.5284(3) 0.5000 0.08137(6) 0.0536(5) Uani d S 1

loop_
_atom_site_aniso_label
_atom_site_aniso_U_11
_atom_site_aniso_U_22
_atom_site_aniso_U_33
_atom_site_aniso_U_12
_atom_site_aniso_U_13
_atom_site_aniso_U_23
C1 0.0558(17) 0.0639(19) 0.059(2) 0.000 0.0056(16) 0.000
C2 0.0622(19) 0.070(2) 0.065(2) 0.000 0.0123(17) 0.000
C3 0.0636(19) 0.0464(16) 0.0559(19) 0.000 0.0090(15) 0.000
C4 0.0598(19) 0.0511(17) 0.060(2) 0.000 0.0155(16) 0.000
C5 0.0697(19) 0.0546(17) 0.057(2) 0.000 0.0073(17) 0.000
C6 0.0684(19) 0.0477(18) 0.0593(19) 0.000 0.0111(15) 0.000
C7 0.064(2) 0.079(2) 0.082(3) 0.000 0.0253(19) 0.000
C8 0.0599(18) 0.0530(17) 0.075(2) 0.000 0.0191(17) 0.000
C9 0.0654(18) 0.0629(18) 0.073(2) 0.000 0.0221(16) 0.000
C10 0.0584(19) 0.066(2) 0.072(2) 0.000 0.0246(18) 0.000
C11 0.0625(18) 0.0572(18) 0.062(2) 0.000 0.0084(16) 0.000
C12 0.0563(18) 0.0703(19) 0.0575(18) 0.000 0.0317(15) 0.000
C13 0.0558(17) 0.0652(19) 0.0564(19) 0.000 0.0178(15) 0.000
C14 0.0423(14) 0.0646(19) 0.0568(19) 0.000 0.0082(14) 0.000
C15 0.0654(19) 0.067(2) 0.057(2) 0.000 0.0192(16) 0.000
C16 0.0468(15) 0.0405(14) 0.0539(17) 0.000 0.0030(13) 0.000
C17 0.0485(16) 0.0664(19) 0.0582(19) 0.000 0.0110(15) 0.000
C18 0.0612(16) 0.0637(19) 0.0562(19) 0.000 0.0082(15) 0.000
N1 0.0594(16) 0.0634(16) 0.0584(16) 0.000 0.0168(14) 0.000
N2 0.0576(15) 0.0695(19) 0.0562(17) 0.000 0.0032(13) 0.000
N3 0.0673(16) 0.0623(16) 0.076(2) 0.000 0.0258(16) 0.000
N4 0.0560(14) 0.0449(13) 0.0563(15) 0.000 0.0171(13) 0.000
N5 0.0617(15) 0.0609(17) 0.0691(18) 0.000 0.0189(14) 0.000
N6 0.0691(15) 0.0536(15) 0.0581(16) 0.000 0.0104(14) 0.000
O1 0.0557(11) 0.0599(13) 0.0650(13) 0.000 0.0239(10) 0.000
O2 0.0656(12) 0.0687(14) 0.0729(15) 0.000 0.0170(12) 0.000
O3 0.0437(9) 0.0541(11) 0.0529(12) 0.000 0.0063(9) 0.000
O4 0.0701(13) 0.0622(13) 0.0665(14) 0.000 0.0275(11) 0.000
O5 0.0630(12) 0.0460(11) 0.0525(12) 0.000 0.0051(9) 0.000
O6 0.0411(9) 0.0562(11) 0.0561(12) 0.000 0.0100(9) 0.000
O7 0.0732(13) 0.0683(14) 0.0655(13) 0.000 0.0249(11) 0.000
O8 0.0610(11) 0.0539(11) 0.0463(12) 0.000 0.0082(9) 0.000

loop_
_atom_type_symbol
_atom_type_description
_atom_type_scat_dispersion_real
_atom_type_scat_dispersion_imag
_atom_type_scat_source
C C 0.0033 0.0016 'International Tables Vol C Tables 4.2.6.8 and 6.1.1.4'
H H 0.0000 0.0000 'International Tables Vol C Tables 4.2.6.8 and 6.1.1.4'
N N 0.0061 0.0033 'International Tables Vol C Tables 4.2.6.8 and 6.1.1.4'
O O 0.0106 0.0060 'International Tables Vol C Tables 4.2.6.8 and 6.1.1.4'

loop_
_geom_angle_atom_site_label_1
_geom_angle_atom_site_label_2
_geom_angle_atom_site_label_3
_geom_angle
N2 C1 C2 121.0(3)
N2 C1 C6 120.3(2)
C2 C1 C6 118.7(3)
C3 C2 C1 118.7(3)
C3 C2 H2 120.6
C1 C2 H2 120.6
C4 C3 C2 122.3(3)
C4 C3 H3 118.9
C2 C3 H3 118.9
C5 C4 C3 118.3(3)
C5 C4 N1 120.4(3)
C3 C4 N1 121.3(3)
C4 C5 C6 124.0(3)
C4 C5 H5 118.0
C6 C5 H5 118.0
C5 C6 C1 118.1(3)
C5 C6 H6 120.9
C1 C6 H6 120.9
N3 C7 C8 117.8(3)
N3 C7 H7 121.1
C8 C7 H7 121.1
O3 C8 O4 113.6(3)
O3 C8 C7 124.9(3)
O4 C8 C7 121.5(2)
O4 C9 H9A 109.5
O4 C9 H9B 109.5
H9A C9 H9B 109.5
O4 C9 H9C 109.5
H9A C9 H9C 109.5
H9B C9 H9C 109.5
C11 C10 C15 120.4(4)
C11 C10 N5 119.0(3)
C15 C10 N5 120.6(3)
C10 C11 C12 119.8(3)
C10 C11 H11 120.1
C12 C11 H11 120.1
C13 C12 C11 118.8(3)
C13 C12 H12 120.6
C11 C12 H12 120.6
C12 C13 C14 119.4(3)
C12 C13 N4 119.5(3)
C14 C13 N4 121.0(3)
C15 C14 C13 120.1(3)
C15 C14 H14 119.9
C13 C14 H14 119.9
C14 C15 C10 121.4(3)
C14 C15 H15 119.3
C10 C15 H15 119.3
N6 C16 C17 122.4(2)
N6 C16 H16 118.8
C17 C16 H16 118.8
O7 C17 O8 121.1(3)
O7 C17 C16 116.8(3)
O8 C17 C16 122.1(2)
O8 C18 H18A 109.5
O8 C18 H18B 109.5
H18A C18 H18B 109.5
O8 C18 H18C 109.5
H18A C18 H18C 109.5
H18B C18 H18C 109.5
O1 N1 O2 118.2(3)
O1 N1 C4 120.9(2)
O2 N1 C4 120.9(3)
N3 N2 C1 120.1(3)
N3 N2 H2A 119.9
C1 N2 H2A 119.9
N2 N3 C7 119.5(3)
O5 N4 O6 114.0(3)
O5 N4 C13 123.8(2)
O6 N4 C13 122.1(3)
N6 N5 C10 119.6(3)
N6 N5 H5A 120.2
C10 N5 H5A 120.2
N5 N6 C16 118.9(3)
C9 O4 C8 118.3(3)
C17 O8 C18 125.1(3)

loop_
_geom_bond_atom_site_label_1
_geom_bond_atom_site_label_2
_geom_bond_distance
C1 N2 1.396(4)
C1 C2 1.410(4)
C1 C6 1.416(5)
C2 C3 1.394(5)
C2 H2 0.9300
C3 C4 1.359(4)
C3 H3 0.9300
C4 C5 1.344(4)
C4 N1 1.466(5)
C5 C6 1.377(5)
C5 H5 0.9300
C6 H6 0.9300
C7 N3 1.413(5)
C7 C8 1.436(5)
C7 H7 0.9300
C8 O3 1.217(3)
C8 O4 1.402(4)
C9 O4 1.376(4)
C9 H9A 0.9600
C9 H9B 0.9600
C9 H9C 0.9600
C10 C11 1.348(4)
C10 C15 1.372(5)
C10 N5 1.449(5)
C11 C12 1.404(5)
C11 H11 0.9300
C12 C13 1.387(5)
C12 H12 0.9300
C13 C14 1.391(4)
C13 N4 1.454(4)
C14 C15 1.330(4)
C14 H14 0.9300
C15 H15 0.9300
C16 N6 1.335(4)
C16 C17 1.517(4)
C16 H16 0.9300
C17 O7 1.216(3)
C17 O8 1.330(4)
C18 O8 1.354(3)
C18 H18A 0.9600
C18 H18B 0.9600
C18 H18C 0.9600
N1 O1 1.176(3)
N1 O2 1.266(3)
N2 N3 1.283(3)
N2 H2A 0.8600
N4 O5 1.235(3)
N4 O6 1.271(3)
N5 N6 1.284(3)
N5 H5A 0.8600

loop_
_geom_hbond_atom_site_label_D
_geom_hbond_atom_site_label_H
_geom_hbond_atom_site_label_A
_geom_hbond_distance_DH
_geom_hbond_distance_HA
_geom_hbond_distance_DA
_geom_hbond_angle_DHA
N2 H2A O3 0.86 1.79 2.486(5) 136.6
N5 H5A O7 0.86 1.76 2.458(5) 136.2
